data_7011436
loop_
_publ_author_name
'Browne, Julian M. W.'
'Wikaira, Jan'
'Fitchett, Christopher M.'
'Hartshorn, Richard M.'

_publ_section_title
;
 Polydentate ligand construction: intramolecular condensation reactions
 in the synthesis of imine-containing ligands
;
_journal_issue 10
_journal_name_full 'Journal of the Chemical Society, Dalton Transactions'
_journal_page_first 2227
_journal_paper_doi 10.1039/b111556a
_journal_year 2002
_chemical_formula_sum 'C9 H19 Cl2 Co N4 O2'
_chemical_formula_weight 345.11
_chemical_name_systematic
; 
? 
;
_space_group_IT_number 14
_symmetry_cell_setting monoclinic
_symmetry_space_group_name_Hall '-P 2yn'
_symmetry_space_group_name_H-M 'P 1 21/n 1'
_atom_sites_solution_hydrogens geom
_atom_sites_solution_primary direct
_atom_sites_solution_secondary difmap
_audit_creation_method SHELXL-97
_cell_angle_alpha 90.00
_cell_angle_beta 98.319(7)
_cell_angle_gamma 90.00
_cell_formula_units_Z 4
_cell_length_a 8.966(4)
_cell_length_b 14.474(7)
_cell_length_c 10.343(5)
_cell_measurement_temperature 163(2)
_cell_volume 1328.1(11)
_computing_cell_refinement 'Bruker SMART'
_computing_data_collection 'Bruker SMART'
_computing_data_reduction 'Bruker SHELXTL'
_computing_molecular_graphics 'Bruker SHELXTL'
_computing_publication_material 'Bruker SHELXTL'
_computing_structure_refinement 'SHELXL-97 (Sheldrick, 1997)'
_computing_structure_solution 'SHELXS-97 (Sheldrick, 1990)'
_diffrn_ambient_temperature 163(2)
_diffrn_measured_fraction_theta_full 0.989
_diffrn_measured_fraction_theta_max 0.989
_diffrn_measurement_device_type 'CCD area detector'
_diffrn_measurement_method 'phi and omega scans'
_diffrn_radiation_monochromator graphite
_diffrn_radiation_source 'fine-focus sealed tube'
_diffrn_radiation_type MoK\a
_diffrn_radiation_wavelength 0.71073
_diffrn_reflns_av_R_equivalents 0.0340
_diffrn_reflns_av_sigmaI/netI 0.0197
_diffrn_reflns_limit_h_max 10
_diffrn_reflns_limit_h_min -11
_diffrn_reflns_limit_k_max 17
_diffrn_reflns_limit_k_min -18
_diffrn_reflns_limit_l_max 12
_diffrn_reflns_limit_l_min -12
_diffrn_reflns_number 16417
_diffrn_reflns_theta_full 26.39
_diffrn_reflns_theta_max 26.39
_diffrn_reflns_theta_min 2.44
_exptl_absorpt_coefficient_mu 1.694
_exptl_absorpt_correction_T_max 1.0000
_exptl_absorpt_correction_T_min 0.7879
_exptl_absorpt_correction_type multi-scan
_exptl_absorpt_process_details 'blessing, Acta Cyst. (1995)A51 33-38'
_exptl_crystal_colour red
_exptl_crystal_density_diffrn 1.726
_exptl_crystal_density_method 'not measured'
_exptl_crystal_description block
_exptl_crystal_F_000 712
_exptl_crystal_size_max 0.42
_exptl_crystal_size_mid 0.30
_exptl_crystal_size_min 0.03
_refine_diff_density_max 0.895
_refine_diff_density_min -0.567
_refine_diff_density_rms 0.069
_refine_ls_extinction_method none
_refine_ls_goodness_of_fit_ref 1.069
_refine_ls_hydrogen_treatment mixed
_refine_ls_matrix_type full
_refine_ls_number_parameters 177
_refine_ls_number_reflns 2690
_refine_ls_number_restraints 0
_refine_ls_restrained_S_all 1.069
_refine_ls_R_factor_all 0.0312
_refine_ls_R_factor_gt 0.0268
_refine_ls_shift/su_max 0.004
_refine_ls_shift/su_mean 0.000
_refine_ls_structure_factor_coef Fsqd
_refine_ls_weighting_details 'calc w=1/[\s^2^(Fo^2^)+(0.0446P)^2^+0.4692P] where P=(Fo^2^+2Fc^2^)/3'
_refine_ls_weighting_scheme calc
_refine_ls_wR_factor_gt 0.0709
_refine_ls_wR_factor_ref 0.0724
_reflns_number_gt 2351
_reflns_number_total 2690
_reflns_threshold_expression >2sigma(I)
_cod_data_source_file b111556a.txt
_cod_data_source_block compound3
_cod_depositor_comments
;
The following automatic conversions were performed:
'_symmetry_cell_setting' value 'Monoclinic' changed to 'monoclinic'
according to '/home/saulius/struct/CIF-dictionaries/cif_core.dic'
dictionary named 'cif_core.dic' version 2.4.1 from 2010-06-29.

Automatic conversion script
Id: cif_fix_enum 1527 2010-12-29 10:47:43Z saulius 
;
_cod_original_cell_volume 1328.0(11)
_cod_original_sg_symbol_H-M P21/n
_cod_database_code 7011436

loop_
_symmetry_equiv_pos_as_xyz
'x, y, z'
'-x+1/2, y+1/2, -z+1/2'
'-x, -y, -z'
'x-1/2, -y-1/2, z-1/2'

loop_
_atom_site_label
_atom_site_type_symbol
_atom_site_fract_x
_atom_site_fract_y
_atom_site_fract_z
_atom_site_U_iso_or_equiv
_atom_site_adp_type
_atom_site_occupancy
_atom_site_symmetry_multiplicity
_atom_site_calc_flag
_atom_site_refinement_flags
_atom_site_disorder_assembly
_atom_site_disorder_group
Co1 Co 0.16547(3) 0.666426(18) 0.88587(2) 0.01459(10) Uani 1 1 d . C .
Cl1 Cl 0.11115(6) 0.63604(4) 1.08745(5) 0.02362(13) Uani 1 1 d . . .
Cl2 Cl 0.17534(6) 0.88601(4) 0.61879(6) 0.03338(15) Uani 1 1 d . . .
O1 O 0.26585(15) 0.77837(9) 0.94441(13) 0.0184(3) Uani 1 1 d . . .
O2 O 0.21248(16) 0.92545(10) 0.98125(15) 0.0248(3) Uani 1 1 d . . .
N1 N -0.00301(17) 0.74304(11) 0.85123(15) 0.0160(3) Uani 1 1 d . . .
N2 N 0.03264(18) 0.56695(11) 0.81235(16) 0.0183(3) Uani 1 1 d . C .
H2' H 0.0546 0.5143 0.8631 0.022 Uiso 1 1 calc R . .
N3 N 0.21843(19) 0.68259(12) 0.71137(16) 0.0199(4) Uani 1 1 d . . .
H3' H 0.2192 0.7452 0.6914 0.024 Uiso 1 1 calc R A 1
N4 N 0.35417(19) 0.60065(12) 0.92203(17) 0.0219(4) Uani 1 1 d . . .
H4'A H 0.3946 0.6075 1.0085 0.026 Uiso 1 1 calc R B 1
H4'B H 0.3394 0.5387 0.9050 0.026 Uiso 1 1 calc R B 1
C1 C 0.1783(2) 0.84905(13) 0.93905(19) 0.0179(4) Uani 1 1 d . . .
C2 C 0.0178(2) 0.82842(13) 0.87666(19) 0.0171(4) Uani 1 1 d . . .
C9 C -0.0948(2) 0.90363(15) 0.8534(2) 0.0239(4) Uani 1 1 d . . .
H9A H -0.1916 0.8781 0.8127 0.036 Uiso 1 1 calc R . .
H9B H -0.0602 0.9499 0.7953 0.036 Uiso 1 1 calc R . .
H9C H -0.1072 0.9326 0.9368 0.036 Uiso 1 1 calc R . .
C3 C -0.1442(2) 0.69920(15) 0.7959(2) 0.0218(4) Uani 1 1 d . . .
H3A H -0.1657 0.7110 0.7007 0.026 Uiso 1 1 calc R . .
H3B H -0.2287 0.7238 0.8375 0.026 Uiso 1 1 calc R . .
C4 C -0.1250(2) 0.59601(15) 0.8224(2) 0.0223(4) Uani 1 1 d . . .
H4A H -0.1484 0.5819 0.9109 0.027 Uiso 1 1 calc R . .
H4B H -0.1963 0.5611 0.7583 0.027 Uiso 1 1 calc R . .
C5 C 0.0603(2) 0.54652(15) 0.6773(2) 0.0237(5) Uani 1 1 d . . .
H5A H -0.0323 0.5213 0.6255 0.028 Uiso 1 1 calc R C .
H5S H 0.1414 0.5000 0.6789 0.028 Uiso 1 1 calc R . .
C6 C 0.1058(2) 0.63501(16) 0.6162(2) 0.0258(5) Uani 1 1 d . C .
H6A H 0.1492 0.6211 0.5357 0.031 Uiso 1 1 calc R . .
H6B H 0.0165 0.6751 0.5927 0.031 Uiso 1 1 calc R . .
C7B C 0.3712(4) 0.6414(4) 0.7017(4) 0.0260(9) Uani 0.776(11) 1 d P C 1
H7B1 H 0.3598 0.5778 0.6663 0.031 Uiso 0.776(11) 1 calc PR C 1
H7B2 H 0.4243 0.6791 0.6427 0.031 Uiso 0.776(11) 1 calc PR C 1
C8B C 0.4583(3) 0.6403(3) 0.8359(3) 0.0249(10) Uani 0.776(11) 1 d P C 1
H8B1 H 0.4892 0.7037 0.8642 0.030 Uiso 0.776(11) 1 calc PR C 1
H8B2 H 0.5497 0.6016 0.8385 0.030 Uiso 0.776(11) 1 calc PR C 1
C8A C 0.4227(13) 0.5901(12) 0.8013(11) 0.028(4) Uani 0.224(11) 1 d P C 2
H8A1 H 0.5338 0.5860 0.8222 0.034 Uiso 0.224(11) 1 calc PR C 2
H8A2 H 0.3848 0.5334 0.7539 0.034 Uiso 0.224(11) 1 calc PR C 2
C7A C 0.3788(17) 0.6726(11) 0.7217(15) 0.025(4) Uiso 0.224(11) 1 d P C 2
H7A2 H 0.4296 0.7280 0.7635 0.030 Uiso 0.224(11) 1 calc PR C 2
H7A1 H 0.4087 0.6655 0.6338 0.030 Uiso 0.224(11) 1 calc PR C 2

loop_
_atom_site_aniso_label
_atom_site_aniso_U_11
_atom_site_aniso_U_22
_atom_site_aniso_U_33
_atom_site_aniso_U_23
_atom_site_aniso_U_13
_atom_site_aniso_U_12
Co1 0.01342(15) 0.01418(15) 0.01571(15) -0.00037(10) 0.00060(10) 0.00031(10)
Cl1 0.0267(3) 0.0264(3) 0.0174(2) 0.00215(19) 0.0020(2) -0.0033(2)
Cl2 0.0304(3) 0.0276(3) 0.0424(3) 0.0141(2) 0.0061(2) 0.0018(2)
O1 0.0152(7) 0.0169(7) 0.0223(7) -0.0023(6) 0.0007(5) -0.0013(5)
O2 0.0235(8) 0.0196(8) 0.0310(8) -0.0068(6) 0.0029(6) -0.0018(6)
N1 0.0121(7) 0.0198(8) 0.0163(8) -0.0002(7) 0.0023(6) 0.0004(6)
N2 0.0181(8) 0.0161(8) 0.0198(8) 0.0003(7) 0.0003(7) -0.0002(7)
N3 0.0201(8) 0.0188(9) 0.0208(8) 0.0011(7) 0.0035(7) 0.0001(7)
N4 0.0204(9) 0.0220(9) 0.0225(9) 0.0003(7) 0.0006(7) 0.0044(7)
C1 0.0176(10) 0.0182(10) 0.0184(10) 0.0002(8) 0.0044(8) -0.0010(8)
C2 0.0175(9) 0.0190(10) 0.0156(9) 0.0010(7) 0.0051(7) 0.0019(8)
C9 0.0218(10) 0.0245(11) 0.0251(11) -0.0002(9) 0.0027(8) 0.0065(9)
C3 0.0123(9) 0.0242(11) 0.0280(11) -0.0036(9) -0.0004(8) -0.0002(8)
C4 0.0145(9) 0.0244(11) 0.0282(11) -0.0024(9) 0.0038(8) -0.0036(8)
C5 0.0224(11) 0.0255(11) 0.0230(11) -0.0090(9) 0.0028(8) -0.0024(9)
C6 0.0270(11) 0.0340(13) 0.0162(10) -0.0043(9) 0.0029(8) -0.0018(9)
C7B 0.0192(16) 0.030(2) 0.0302(19) -0.0039(17) 0.0086(12) -0.0001(15)
C8B 0.0153(14) 0.028(2) 0.0312(18) -0.0037(15) 0.0028(12) 0.0006(13)
C8A 0.019(5) 0.039(9) 0.027(6) -0.011(5) 0.008(4) 0.001(5)

loop_
_atom_type_symbol
_atom_type_description
_atom_type_scat_dispersion_real
_atom_type_scat_dispersion_imag
_atom_type_scat_source
C C 0.0033 0.0016 'International Tables Vol C Tables 4.2.6.8 and 6.1.1.4'
H H 0.0000 0.0000 'International Tables Vol C Tables 4.2.6.8 and 6.1.1.4'
N N 0.0061 0.0033 'International Tables Vol C Tables 4.2.6.8 and 6.1.1.4'
O O 0.0106 0.0060 'International Tables Vol C Tables 4.2.6.8 and 6.1.1.4'
Cl Cl 0.1484 0.1585 'International Tables Vol C Tables 4.2.6.8 and 6.1.1.4'
Co Co 0.3494 0.9721 'International Tables Vol C Tables 4.2.6.8 and 6.1.1.4'

loop_
_geom_angle_atom_site_label_1
_geom_angle_atom_site_label_2
_geom_angle_atom_site_label_3
_geom_angle
_geom_angle_site_symmetry_1
_geom_angle_site_symmetry_3
_geom_angle_publ_flag
N1 Co1 O1 83.56(7) . . ?
N1 Co1 N4 173.06(7) . . ?
O1 Co1 N4 89.85(7) . . ?
N1 Co1 N3 92.86(7) . . ?
O1 Co1 N3 91.43(7) . . ?
N4 Co1 N3 85.09(7) . . ?
N1 Co1 N2 86.11(8) . . ?
O1 Co1 N2 169.43(6) . . ?
N4 Co1 N2 100.37(8) . . ?
N3 Co1 N2 86.81(7) . . ?
N1 Co1 Cl1 90.93(5) . . ?
O1 Co1 Cl1 91.57(5) . . ?
N4 Co1 Cl1 91.44(6) . . ?
N3 Co1 Cl1 175.41(5) . . ?
N2 Co1 Cl1 90.86(6) . . ?
C1 O1 Co1 113.87(13) . . ?
C2 N1 C3 126.69(17) . . ?
C2 N1 Co1 116.58(14) . . ?
C3 N1 Co1 116.72(13) . . ?
C5 N2 C4 114.24(16) . . ?
C5 N2 Co1 109.78(12) . . ?
C4 N2 Co1 107.20(12) . . ?
C7A N3 C6 125.8(7) . . ?
C7A N3 C7B 19.2(6) . . ?
C6 N3 C7B 108.1(2) . . ?
C7A N3 Co1 107.2(6) . . ?
C6 N3 Co1 109.11(13) . . ?
C7B N3 Co1 111.08(17) . . ?
C8A N4 C8B 33.3(6) . . ?
C8A N4 Co1 110.3(4) . . ?
C8B N4 Co1 107.48(15) . . ?
O2 C1 O1 126.12(19) . . ?
O2 C1 C2 120.46(18) . . ?
O1 C1 C2 113.39(17) . . ?
N1 C2 C9 127.22(19) . . ?
N1 C2 C1 112.35(17) . . ?
C9 C2 C1 120.42(18) . . ?
N1 C3 C4 106.70(16) . . ?
N2 C4 C3 110.30(16) . . ?
N2 C5 C6 108.47(16) . . ?
N3 C6 C5 108.50(17) . . ?
C8B C7B N3 107.5(3) . . ?
C7B C8B N4 105.7(3) . . ?
C7A C8A N4 106.2(11) . . ?
N3 C7A C8A 107.9(11) . . ?

loop_
_geom_bond_atom_site_label_1
_geom_bond_atom_site_label_2
_geom_bond_distance
_geom_bond_site_symmetry_2
_geom_bond_publ_flag
Co1 N1 1.8663(17) . ?
Co1 O1 1.9090(15) . ?
Co1 N4 1.9301(18) . ?
Co1 N3 1.9456(19) . ?
Co1 N2 1.9513(17) . ?
Co1 Cl1 2.2519(11) . ?
O1 C1 1.286(2) . ?
O2 C1 1.212(3) . ?
N1 C2 1.272(3) . ?
N1 C3 1.457(2) . ?
N2 C5 1.484(3) . ?
N2 C4 1.493(3) . ?
N3 C7A 1.433(15) . ?
N3 C6 1.475(3) . ?
N3 C7B 1.510(4) . ?
N4 C8A 1.477(10) . ?
N4 C8B 1.495(4) . ?
C1 C2 1.519(3) . ?
C2 C9 1.480(3) . ?
C3 C4 1.524(3) . ?
C5 C6 1.510(3) . ?
C7B C8B 1.491(6) . ?
C8A C7A 1.47(2) . ?

loop_
_geom_torsion_atom_site_label_1
_geom_torsion_atom_site_label_2
_geom_torsion_atom_site_label_3
_geom_torsion_atom_site_label_4
_geom_torsion
_geom_torsion_site_symmetry_1
_geom_torsion_site_symmetry_2
_geom_torsion_site_symmetry_3
_geom_torsion_site_symmetry_4
_geom_torsion_publ_flag
N1 Co1 O1 C1 2.54(13) . . . . ?
N4 Co1 O1 C1 -179.67(14) . . . . ?
N3 Co1 O1 C1 95.25(14) . . . . ?
N2 Co1 O1 C1 15.0(4) . . . . ?
Cl1 Co1 O1 C1 -88.23(13) . . . . ?
O1 Co1 N1 C2 0.83(14) . . . . ?
N4 Co1 N1 C2 -17.7(7) . . . . ?
N3 Co1 N1 C2 -90.29(15) . . . . ?
N2 Co1 N1 C2 -176.90(15) . . . . ?
Cl1 Co1 N1 C2 92.30(15) . . . . ?
O1 Co1 N1 C3 179.86(14) . . . . ?
N4 Co1 N1 C3 161.3(5) . . . . ?
N3 Co1 N1 C3 88.74(14) . . . . ?
N2 Co1 N1 C3 2.14(14) . . . . ?
Cl1 Co1 N1 C3 -88.67(13) . . . . ?
N1 Co1 N2 C5 102.39(13) . . . . ?
O1 Co1 N2 C5 90.0(4) . . . . ?
N4 Co1 N2 C5 -75.11(14) . . . . ?
N3 Co1 N2 C5 9.30(13) . . . . ?
Cl1 Co1 N2 C5 -166.73(12) . . . . ?
N1 Co1 N2 C4 -22.22(13) . . . . ?
O1 Co1 N2 C4 -34.6(4) . . . . ?
N4 Co1 N2 C4 160.28(13) . . . . ?
N3 Co1 N2 C4 -115.31(13) . . . . ?
Cl1 Co1 N2 C4 68.66(12) . . . . ?
N1 Co1 N3 C7A 151.0(7) . . . . ?
O1 Co1 N3 C7A 67.4(7) . . . . ?
N4 Co1 N3 C7A -22.3(7) . . . . ?
N2 Co1 N3 C7A -123.1(7) . . . . ?
Cl1 Co1 N3 C7A -63.4(10) . . . . ?
N1 Co1 N3 C6 -69.92(14) . . . . ?
O1 Co1 N3 C6 -153.54(14) . . . . ?
N4 Co1 N3 C6 116.73(15) . . . . ?
N2 Co1 N3 C6 16.03(14) . . . . ?
Cl1 Co1 N3 C6 75.7(7) . . . . ?
N1 Co1 N3 C7B 171.0(2) . . . . ?
O1 Co1 N3 C7B 87.3(2) . . . . ?
N4 Co1 N3 C7B -2.4(2) . . . . ?
N2 Co1 N3 C7B -103.1(2) . . . . ?
Cl1 Co1 N3 C7B -43.5(7) . . . . ?
N1 Co1 N4 C8A -79.1(10) . . . . ?
O1 Co1 N4 C8A -97.5(8) . . . . ?
N3 Co1 N4 C8A -6.0(8) . . . . ?
N2 Co1 N4 C8A 79.8(8) . . . . ?
Cl1 Co1 N4 C8A 170.9(8) . . . . ?
N1 Co1 N4 C8B -43.9(7) . . . . ?
O1 Co1 N4 C8B -62.4(2) . . . . ?
N3 Co1 N4 C8B 29.1(2) . . . . ?
N2 Co1 N4 C8B 114.9(2) . . . . ?
Cl1 Co1 N4 C8B -153.9(2) . . . . ?
Co1 O1 C1 O2 173.04(17) . . . . ?
Co1 O1 C1 C2 -4.8(2) . . . . ?
C3 N1 C2 C9 -1.6(3) . . . . ?
Co1 N1 C2 C9 177.36(16) . . . . ?
C3 N1 C2 C1 177.61(17) . . . . ?
Co1 N1 C2 C1 -3.5(2) . . . . ?
O2 C1 C2 N1 -172.50(18) . . . . ?
O1 C1 C2 N1 5.5(2) . . . . ?
O2 C1 C2 C9 6.7(3) . . . . ?
O1 C1 C2 C9 -175.25(17) . . . . ?
C2 N1 C3 C4 -162.99(19) . . . . ?
Co1 N1 C3 C4 18.1(2) . . . . ?
C5 N2 C4 C3 -84.2(2) . . . . ?
Co1 N2 C4 C3 37.66(19) . . . . ?
N1 C3 C4 N2 -35.9(2) . . . . ?
C4 N2 C5 C6 88.4(2) . . . . ?
Co1 N2 C5 C6 -32.03(19) . . . . ?
C7A N3 C6 C5 92.0(7) . . . . ?
C7B N3 C6 C5 83.4(2) . . . . ?
Co1 N3 C6 C5 -37.51(19) . . . . ?
N2 C5 C6 N3 45.5(2) . . . . ?
C7A N3 C7B C8B 56.9(19) . . . . ?
C6 N3 C7B C8B -144.6(4) . . . . ?
Co1 N3 C7B C8B -24.9(4) . . . . ?
N3 C7B C8B N4 47.5(5) . . . . ?
C8A N4 C8B C7B 50.9(8) . . . . ?
Co1 N4 C8B C7B -49.7(4) . . . . ?
C8B N4 C8A C7A -58.8(13) . . . . ?
Co1 N4 C8A C7A 32.3(14) . . . . ?
C6 N3 C7A C8A -83.8(13) . . . . ?
C7B N3 C7A C8A -58.4(19) . . . . ?
Co1 N3 C7A C8A 46.5(14) . . . . ?
N4 C8A C7A N3 -51.5(17) . . . . ?
